data_4122699
loop_
_publ_author_name
'Bian, Zhiguo'
'Marvin, Christopher C.'
'Pettersson, Martin'
'Martin, Stephen F.'

_publ_section_title
;
 Enantioselective Total Syntheses of Citrinadins A and B. Stereochemical
 Revision of Their Assigned Structures.
;
_journal_issue 40
_journal_name_full 'Journal of the American Chemical Society'
_journal_page_first 14184
_journal_paper_doi 10.1021/ja5074646
_journal_volume 136
_journal_year 2014
_chemical_formula_moiety 'C23 H30 N3 O4 Br, 2 C H Cl3'
_chemical_formula_sum 'C25 H32 Br Cl6 N3 O4'
_chemical_formula_weight 731.15
_chemical_name_systematic
;
 ?
;
_space_group_IT_number 14
_symmetry_cell_setting monoclinic
_symmetry_space_group_name_Hall '-P 2yn'
_symmetry_space_group_name_H-M 'P 1 21/n 1'
_atom_sites_solution_hydrogens geom
_atom_sites_solution_primary direct
_atom_sites_solution_secondary difmap
_audit_creation_method SHELXL-97
_cell_angle_alpha 90.00
_cell_angle_beta 95.126(2)
_cell_angle_gamma 90.00
_cell_formula_units_Z 4
_cell_length_a 7.6223(9)
_cell_length_b 17.3371(15)
_cell_length_c 23.506(3)
_cell_measurement_reflns_used 32780
_cell_measurement_temperature 153(2)
_cell_measurement_theta_max 27.5
_cell_measurement_theta_min 3.0
_cell_volume 3093.9(6)
_computing_cell_refinement 'CrystalClear (Rigaku Inc., 2008)'
_computing_data_collection 'CrystalClear (Rigaku Inc., 2008)'
_computing_data_reduction 'CrystalClear (Rigaku Inc., 2008)'
_computing_molecular_graphics 'XP SHELXTL/PC, Siemens Analytical'
_computing_structure_refinement 'XL SHELXTL/PC, Siemens Analytical'
_computing_structure_solution
;

SIR97 - Altomare A., Burla M.C., Camalli M., Cascarano G.L., Giacovazzo C., 
Guagliardi A., Moliterni A.G.G., Polidori G.,Spagna R.
;
_diffrn_ambient_temperature 153(2)
_diffrn_measured_fraction_theta_full 0.999
_diffrn_measured_fraction_theta_max 0.999
_diffrn_measurement_device_type 'Rigaku SCX-Mini with Mercury CCD'
_diffrn_measurement_method \w-scans
_diffrn_radiation_monochromator graphite
_diffrn_radiation_source 'fine-focus sealed tube'
_diffrn_radiation_type MoK\a
_diffrn_radiation_wavelength 0.71075
_diffrn_reflns_av_R_equivalents 0.0475
_diffrn_reflns_av_sigmaI/netI 0.0377
_diffrn_reflns_limit_h_max 9
_diffrn_reflns_limit_h_min -9
_diffrn_reflns_limit_k_max 22
_diffrn_reflns_limit_k_min -22
_diffrn_reflns_limit_l_max 30
_diffrn_reflns_limit_l_min -30
_diffrn_reflns_number 32653
_diffrn_reflns_theta_full 27.50
_diffrn_reflns_theta_max 27.50
_diffrn_reflns_theta_min 2.10
_exptl_absorpt_coefficient_mu 1.883
_exptl_absorpt_correction_T_max 1.00
_exptl_absorpt_correction_T_min 0.758
_exptl_absorpt_correction_type multi-scan
_exptl_absorpt_process_details
;
Abscor. T. Higashi (2001). The Rigaku Corporation, Tokyo, Japan.
;
_exptl_crystal_colour needles
_exptl_crystal_density_diffrn 1.570
_exptl_crystal_density_method 'not measured'
_exptl_crystal_description colorless
_exptl_crystal_F_000 1488
_exptl_crystal_size_max 0.48
_exptl_crystal_size_mid 0.08
_exptl_crystal_size_min 0.06
_refine_diff_density_max 0.713
_refine_diff_density_min -0.719
_refine_diff_density_rms 0.075
_refine_ls_extinction_method none
_refine_ls_goodness_of_fit_ref 1.020
_refine_ls_hydrogen_treatment mixed
_refine_ls_matrix_type full
_refine_ls_number_parameters 383
_refine_ls_number_reflns 7087
_refine_ls_number_restraints 6
_refine_ls_restrained_S_all 1.022
_refine_ls_R_factor_all 0.0609
_refine_ls_R_factor_gt 0.0455
_refine_ls_shift/su_max 0.007
_refine_ls_shift/su_mean 0.000
_refine_ls_structure_factor_coef Fsqd
_refine_ls_weighting_details 'calc w=1/[\s^2^(Fo^2^)+(0.0475P)^2^+4.0223P] where P=(Fo^2^+2Fc^2^)/3'
_refine_ls_weighting_scheme calc
_refine_ls_wR_factor_gt 0.1037
_refine_ls_wR_factor_ref 0.1154
_reflns_number_gt 5647
_reflns_number_total 7087
_reflns_threshold_expression >2sigma(I)
_cod_data_source_file ja5074646_si_007.cif
_cod_data_source_block shelxl
_cod_depositor_comments
;
The following automatic conversions were performed:

'_symmetry_cell_setting' value 'Monoclinic' changed to 'monoclinic'
according to
/home/saulius/struct/COD-crude-data--automatic-downloads/rss-feeds/ACS/lib/dictionaries/cif_core.dic
dictionary named 'cif_core.dic' version 2.4.2 from 2011-04-26.

Automatic conversion script
Id: cif_fix_values 2281 2013-09-26 08:29:07Z andrius 

 Adding full bibliography for 4122695--4122702.cif.
;
_cod_original_sg_symbol_H-M P21/n
_cod_database_code 4122699

loop_
_symmetry_equiv_pos_as_xyz
'x, y, z'
'-x+1/2, y+1/2, -z+1/2'
'-x, -y, -z'
'x-1/2, -y-1/2, z-1/2'

loop_
_atom_site_label
_atom_site_type_symbol
_atom_site_fract_x
_atom_site_fract_y
_atom_site_fract_z
_atom_site_U_iso_or_equiv
_atom_site_adp_type
_atom_site_occupancy
_atom_site_symmetry_multiplicity
_atom_site_calc_flag
_atom_site_refinement_flags
_atom_site_disorder_assembly
_atom_site_disorder_group
Br1 Br 1.30856(4) 0.85026(2) 0.615032(13) 0.03676(11) Uani 1 1 d . . .
O1 O 0.8629(3) 0.96178(11) 0.43823(9) 0.0312(5) Uani 1 1 d . . .
O2 O 0.8517(2) 0.82155(12) 0.25346(8) 0.0275(4) Uani 1 1 d . . .
O3 O 0.1249(3) 0.84067(13) 0.18253(10) 0.0323(5) Uani 1 1 d . . .
O4 O 0.5926(2) 0.90005(11) 0.35689(8) 0.0243(4) Uani 1 1 d . . .
H4O H 0.6780 0.9223 0.3751 0.036 Uiso 1 1 calc R . .
N1 N 1.0224(3) 0.89337(13) 0.50906(9) 0.0246(5) Uani 1 1 d . . .
H1N H 1.0628 0.9323 0.5304 0.030 Uiso 1 1 calc R . .
N2 N 0.5561(3) 0.80146(13) 0.25239(9) 0.0206(4) Uani 1 1 d . . .
N3 N 0.7365(3) 0.69592(13) 0.34538(10) 0.0238(5) Uani 1 1 d . . .
C1 C 0.9112(4) 0.89995(16) 0.46098(11) 0.0246(6) Uani 1 1 d . . .
C2 C 0.8569(4) 0.81960(15) 0.43879(11) 0.0231(5) Uani 1 1 d . . .
C3 C 0.9703(4) 0.76818(16) 0.47961(11) 0.0235(5) Uani 1 1 d . . .
C4 C 1.0045(4) 0.68984(17) 0.47915(12) 0.0288(6) Uani 1 1 d . . .
H4 H 0.9436 0.6574 0.4514 0.035 Uiso 1 1 calc R . .
C5 C 1.1294(4) 0.65896(17) 0.51993(13) 0.0316(6) Uani 1 1 d . . .
H5 H 1.1525 0.6051 0.5200 0.038 Uiso 1 1 calc R . .
C6 C 1.2202(4) 0.70571(18) 0.56043(12) 0.0317(6) Uani 1 1 d . . .
H6 H 1.3048 0.6839 0.5880 0.038 Uiso 1 1 calc R . .
C7 C 1.1870(4) 0.78445(17) 0.56055(11) 0.0265(6) Uani 1 1 d . . .
C8 C 1.0642(3) 0.81537(16) 0.52005(11) 0.0232(5) Uani 1 1 d . . .
C9 C 0.9059(3) 0.81164(16) 0.37551(11) 0.0230(5) Uani 1 1 d . . .
H9A H 0.9399 0.8623 0.3605 0.028 Uiso 1 1 calc R . .
H9B H 1.0052 0.7753 0.3734 0.028 Uiso 1 1 calc R . .
C10 C 0.7404(3) 0.78102(15) 0.34144(11) 0.0195(5) Uani 1 1 d . . .
C11 C 0.7207(3) 0.80601(15) 0.27905(11) 0.0211(5) Uani 1 1 d . . .
C12 C 0.5330(3) 0.82106(17) 0.19053(11) 0.0243(6) Uani 1 1 d . . .
H12 H 0.6443 0.8055 0.1741 0.029 Uiso 1 1 calc R . .
C13 C 0.3855(4) 0.77224(17) 0.16044(12) 0.0273(6) Uani 1 1 d . . .
H13A H 0.3576 0.7931 0.1215 0.033 Uiso 1 1 calc R . .
H13B H 0.4303 0.7191 0.1564 0.033 Uiso 1 1 calc R . .
C14 C 0.2156(4) 0.76815(16) 0.18979(12) 0.0263(6) Uani 1 1 d . . .
H14 H 0.1392 0.7264 0.1716 0.032 Uiso 1 1 calc R . .
C15 C 0.2570(3) 0.74970(16) 0.25302(12) 0.0245(6) Uani 1 1 d . . .
H15A H 0.1470 0.7523 0.2724 0.029 Uiso 1 1 calc R . .
H15B H 0.3031 0.6964 0.2570 0.029 Uiso 1 1 calc R . .
C16 C 0.3917(3) 0.80530(15) 0.28213(11) 0.0203(5) Uani 1 1 d . . .
H16 H 0.3430 0.8586 0.2766 0.024 Uiso 1 1 calc R . .
C17 C 0.4161(3) 0.78989(16) 0.34687(11) 0.0218(5) Uani 1 1 d . . .
H17A H 0.3207 0.8157 0.3656 0.026 Uiso 1 1 calc R . .
H17B H 0.4081 0.7338 0.3540 0.026 Uiso 1 1 calc R . .
C18 C 0.5927(3) 0.81957(15) 0.37227(11) 0.0204(5) Uani 1 1 d . . .
C19 C 0.6461(3) 0.80906(16) 0.43728(11) 0.0224(5) Uani 1 1 d . . .
C20 C 0.8553(4) 0.65475(17) 0.31004(14) 0.0350(7) Uani 1 1 d . . .
H20A H 0.8297 0.6699 0.2700 0.053 Uiso 1 1 calc R . .
H20B H 0.8379 0.5990 0.3138 0.053 Uiso 1 1 calc R . .
H20C H 0.9776 0.6678 0.3228 0.053 Uiso 1 1 calc R . .
C21 C 0.5139(4) 0.90773(18) 0.18144(12) 0.0312(6) Uani 1 1 d . . .
H21A H 0.4084 0.9260 0.1983 0.047 Uiso 1 1 calc R . .
H21B H 0.5031 0.9190 0.1404 0.047 Uiso 1 1 calc R . .
H21C H 0.6179 0.9340 0.1998 0.047 Uiso 1 1 calc R . .
C22 C 0.5544(4) 0.86842(18) 0.47335(12) 0.0310(6) Uani 1 1 d . . .
H22A H 0.4268 0.8600 0.4686 0.047 Uiso 1 1 calc R . .
H22B H 0.5811 0.9206 0.4607 0.047 Uiso 1 1 calc R . .
H22C H 0.5970 0.8623 0.5137 0.047 Uiso 1 1 calc R . .
C23 C 0.5951(4) 0.72957(17) 0.45987(12) 0.0284(6) Uani 1 1 d . . .
H23A H 0.6404 0.7246 0.5001 0.043 Uiso 1 1 calc R . .
H23B H 0.6460 0.6890 0.4374 0.043 Uiso 1 1 calc R . .
H23C H 0.4666 0.7245 0.4565 0.043 Uiso 1 1 calc R . .
Cl1 Cl 0.4125(3) 1.06087(10) 0.28516(7) 0.0327(3) Uani 0.71 1 d PD A 1
Cl2 Cl 0.0681(2) 0.99012(11) 0.28355(7) 0.0601(4) Uani 0.71 1 d PD A 1
Cl3 Cl 0.2262(2) 1.05980(11) 0.38709(6) 0.0447(3) Uani 0.71 1 d PD A 1
C24 C 0.2678(8) 1.0099(3) 0.3252(2) 0.0299(10) Uani 0.71 1 d PD A 1
H24 H 0.3243 0.9596 0.3369 0.036 Uiso 0.71 1 calc PR A 1
Cl2A Cl 0.0047(11) 1.0273(5) 0.2875(4) 0.139(3) Uiso 0.29 1 d PD B 2
Cl3A Cl 0.2283(13) 1.0319(5) 0.3902(3) 0.119(4) Uiso 0.29 1 d PD B 2
Cl1A Cl 0.3695(9) 1.0512(5) 0.2809(3) 0.078(3) Uiso 0.29 1 d PD B 2
C24A C 0.2146(15) 1.0033(9) 0.3180(5) 0.065(8) Uiso 0.29 1 d PD B 2
H24A H 0.2327 0.9463 0.3154 0.078 Uiso 0.29 1 calc PR B 2
Cl4 Cl -0.12329(12) 1.00243(6) 0.10873(4) 0.0522(2) Uani 1 1 d . . .
Cl5 Cl 0.15504(15) 0.93967(6) 0.04716(4) 0.0607(3) Uani 1 1 d . . .
Cl6 Cl 0.22051(15) 1.07267(5) 0.11936(5) 0.0645(3) Uani 1 1 d . . .
C25 C 0.1043(4) 0.98555(17) 0.10975(13) 0.0322(6) Uani 1 1 d . . .
H25 H 0.1406 0.9510 0.1428 0.039 Uiso 1 1 calc R . .
H3N H 0.633(5) 0.6807(19) 0.3370(14) 0.029(9) Uiso 1 1 d . . .
H3O H 0.044(6) 0.837(3) 0.198(2) 0.064(15) Uiso 1 1 d . . .

loop_
_atom_site_aniso_label
_atom_site_aniso_U_11
_atom_site_aniso_U_22
_atom_site_aniso_U_33
_atom_site_aniso_U_23
_atom_site_aniso_U_13
_atom_site_aniso_U_12
Br1 0.03317(17) 0.0468(2) 0.02830(17) 0.00140(13) -0.00856(12) -0.00220(14)
O1 0.0387(12) 0.0228(10) 0.0299(11) 0.0033(8) -0.0094(9) -0.0046(9)
O2 0.0176(9) 0.0400(11) 0.0254(10) 0.0029(8) 0.0051(7) -0.0019(8)
O3 0.0226(11) 0.0421(13) 0.0330(12) 0.0124(9) 0.0070(9) 0.0049(9)
O4 0.0267(10) 0.0208(9) 0.0251(10) 0.0002(7) 0.0002(8) -0.0016(8)
N1 0.0291(12) 0.0226(12) 0.0213(11) -0.0007(9) -0.0021(9) -0.0039(9)
N2 0.0175(10) 0.0271(12) 0.0176(11) -0.0005(9) 0.0045(8) -0.0009(9)
N3 0.0212(12) 0.0207(12) 0.0304(13) 0.0015(9) 0.0073(9) -0.0013(9)
C1 0.0275(14) 0.0245(14) 0.0220(13) 0.0028(11) 0.0022(10) -0.0038(11)
C2 0.0260(14) 0.0231(13) 0.0198(13) 0.0003(10) 0.0009(10) -0.0039(11)
C3 0.0243(13) 0.0264(14) 0.0200(13) 0.0024(10) 0.0034(10) -0.0012(11)
C4 0.0349(16) 0.0268(15) 0.0253(14) 0.0025(11) 0.0052(12) -0.0003(12)
C5 0.0389(17) 0.0270(15) 0.0292(15) 0.0066(12) 0.0048(12) 0.0074(13)
C6 0.0306(15) 0.0416(17) 0.0233(14) 0.0076(12) 0.0053(11) 0.0076(13)
C7 0.0249(14) 0.0343(16) 0.0206(13) 0.0045(11) 0.0042(10) 0.0015(12)
C8 0.0221(13) 0.0263(14) 0.0218(13) 0.0031(10) 0.0056(10) -0.0007(11)
C9 0.0194(13) 0.0288(14) 0.0208(13) 0.0021(10) 0.0018(10) -0.0052(11)
C10 0.0180(12) 0.0214(13) 0.0193(12) 0.0013(10) 0.0033(9) -0.0013(10)
C11 0.0189(12) 0.0219(13) 0.0229(13) -0.0012(10) 0.0039(10) 0.0000(10)
C12 0.0213(13) 0.0349(15) 0.0171(13) -0.0005(11) 0.0046(10) 0.0000(11)
C13 0.0260(14) 0.0347(16) 0.0209(13) -0.0042(11) 0.0006(10) 0.0009(12)
C14 0.0219(13) 0.0280(15) 0.0284(14) 0.0026(11) -0.0013(11) -0.0029(11)
C15 0.0190(12) 0.0281(14) 0.0265(14) 0.0043(11) 0.0020(10) -0.0049(11)
C16 0.0170(12) 0.0238(13) 0.0205(13) 0.0007(10) 0.0043(9) -0.0012(10)
C17 0.0183(12) 0.0264(14) 0.0213(13) 0.0012(10) 0.0054(10) -0.0007(10)
C18 0.0209(13) 0.0212(13) 0.0194(12) 0.0010(10) 0.0033(10) -0.0006(10)
C19 0.0235(13) 0.0260(14) 0.0181(13) 0.0000(10) 0.0033(10) -0.0014(11)
C20 0.0368(17) 0.0277(16) 0.0426(18) 0.0013(13) 0.0155(14) 0.0048(13)
C21 0.0311(15) 0.0371(17) 0.0260(15) 0.0030(12) 0.0055(12) -0.0072(13)
C22 0.0327(16) 0.0390(17) 0.0220(14) -0.0069(12) 0.0058(11) -0.0013(13)
C23 0.0303(15) 0.0334(16) 0.0221(14) 0.0034(11) 0.0053(11) -0.0080(12)
Cl1 0.0373(8) 0.0324(7) 0.0291(6) -0.0007(4) 0.0068(5) -0.0028(6)
Cl2 0.0412(7) 0.0799(11) 0.0575(9) -0.0189(8) -0.0052(6) -0.0204(8)
Cl3 0.0542(8) 0.0504(9) 0.0322(6) -0.0164(6) 0.0196(5) -0.0110(7)
C24 0.032(3) 0.023(2) 0.034(2) -0.0040(17) -0.004(2) -0.0066(19)
Cl4 0.0403(5) 0.0544(6) 0.0630(6) -0.0062(4) 0.0112(4) 0.0016(4)
Cl5 0.0731(7) 0.0699(7) 0.0394(5) -0.0117(4) 0.0066(4) 0.0258(5)
Cl6 0.0606(6) 0.0350(5) 0.0951(8) 0.0022(5) -0.0075(6) -0.0134(4)
C25 0.0393(17) 0.0250(15) 0.0320(16) 0.0007(12) 0.0022(12) -0.0003(12)

loop_
_atom_type_symbol
_atom_type_description
_atom_type_scat_dispersion_real
_atom_type_scat_dispersion_imag
_atom_type_scat_source
C C 0.0033 0.0016 'International Tables Vol C Tables 4.2.6.8 and 6.1.1.4'
H H 0.0000 0.0000 'International Tables Vol C Tables 4.2.6.8 and 6.1.1.4'
N N 0.0061 0.0033 'International Tables Vol C Tables 4.2.6.8 and 6.1.1.4'
O O 0.0106 0.0060 'International Tables Vol C Tables 4.2.6.8 and 6.1.1.4'
Br Br -0.2901 2.4595 'International Tables Vol C Tables 4.2.6.8 and 6.1.1.4'
Cl Cl 0.1484 0.1585 'International Tables Vol C Tables 4.2.6.8 and 6.1.1.4'

loop_
_geom_angle_atom_site_label_1
_geom_angle_atom_site_label_2
_geom_angle_atom_site_label_3
_geom_angle
C14 O3 H3O 106(3)
C18 O4 H4O 109.5
C1 N1 C8 110.4(2)
C1 N1 H1N 124.8
C8 N1 H1N 124.8
C11 N2 C12 117.6(2)
C11 N2 C16 124.3(2)
C12 N2 C16 114.7(2)
C20 N3 C10 115.6(2)
C20 N3 H3N 109(2)
C10 N3 H3N 109(2)
O1 C1 N1 124.9(3)
O1 C1 C2 125.4(2)
N1 C1 C2 109.7(2)
C3 C2 C1 101.4(2)
C3 C2 C9 112.1(2)
C1 C2 C9 108.8(2)
C3 C2 C19 117.1(2)
C1 C2 C19 110.4(2)
C9 C2 C19 106.8(2)
C4 C3 C8 119.6(3)
C4 C3 C2 131.9(3)
C8 C3 C2 108.2(2)
C3 C4 C5 119.2(3)
C3 C4 H4 120.4
C5 C4 H4 120.4
C6 C5 C4 121.0(3)
C6 C5 H5 119.5
C4 C5 H5 119.5
C5 C6 C7 119.7(3)
C5 C6 H6 120.1
C7 C6 H6 120.1
C8 C7 C6 119.5(3)
C8 C7 Br1 119.5(2)
C6 C7 Br1 121.0(2)
C7 C8 C3 120.9(3)
C7 C8 N1 128.8(3)
C3 C8 N1 110.1(2)
C10 C9 C2 105.8(2)
C10 C9 H9A 110.6
C2 C9 H9A 110.6
C10 C9 H9B 110.6
C2 C9 H9B 110.6
H9A C9 H9B 108.7
N3 C10 C11 110.1(2)
N3 C10 C9 109.5(2)
C11 C10 C9 114.3(2)
N3 C10 C18 112.5(2)
C11 C10 C18 108.4(2)
C9 C10 C18 101.9(2)
O2 C11 N2 122.8(2)
O2 C11 C10 120.9(2)
N2 C11 C10 115.9(2)
N2 C12 C21 111.3(2)
N2 C12 C13 110.1(2)
C21 C12 C13 115.1(2)
N2 C12 H12 106.6
C21 C12 H12 106.6
C13 C12 H12 106.6
C14 C13 C12 115.9(2)
C14 C13 H13A 108.3
C12 C13 H13A 108.3
C14 C13 H13B 108.3
C12 C13 H13B 108.3
H13A C13 H13B 107.4
O3 C14 C13 109.0(2)
O3 C14 C15 110.8(2)
C13 C14 C15 109.9(2)
O3 C14 H14 109.1
C13 C14 H14 109.1
C15 C14 H14 109.1
C16 C15 C14 112.2(2)
C16 C15 H15A 109.2
C14 C15 H15A 109.2
C16 C15 H15B 109.2
C14 C15 H15B 109.2
H15A C15 H15B 107.9
N2 C16 C15 108.8(2)
N2 C16 C17 115.1(2)
C15 C16 C17 110.5(2)
N2 C16 H16 107.4
C15 C16 H16 107.4
C17 C16 H16 107.4
C18 C17 C16 110.8(2)
C18 C17 H17A 109.5
C16 C17 H17A 109.5
C18 C17 H17B 109.5
C16 C17 H17B 109.5
H17A C17 H17B 108.1
O4 C18 C17 104.4(2)
O4 C18 C10 106.58(19)
C17 C18 C10 109.1(2)
O4 C18 C19 110.7(2)
C17 C18 C19 119.5(2)
C10 C18 C19 105.8(2)
C23 C19 C22 105.5(2)
C23 C19 C18 113.1(2)
C22 C19 C18 111.7(2)
C23 C19 C2 112.0(2)
C22 C19 C2 114.3(2)
C18 C19 C2 100.42(19)
N3 C20 H20A 109.5
N3 C20 H20B 109.5
H20A C20 H20B 109.5
N3 C20 H20C 109.5
H20A C20 H20C 109.5
H20B C20 H20C 109.5
C12 C21 H21A 109.5
C12 C21 H21B 109.5
H21A C21 H21B 109.5
C12 C21 H21C 109.5
H21A C21 H21C 109.5
H21B C21 H21C 109.5
C19 C22 H22A 109.5
C19 C22 H22B 109.5
H22A C22 H22B 109.5
C19 C22 H22C 109.5
H22A C22 H22C 109.5
H22B C22 H22C 109.5
C19 C23 H23A 109.5
C19 C23 H23B 109.5
H23A C23 H23B 109.5
C19 C23 H23C 109.5
H23A C23 H23C 109.5
H23B C23 H23C 109.5
Cl3 C24 Cl1 111.6(3)
Cl3 C24 Cl2 110.3(3)
Cl1 C24 Cl2 110.6(3)
Cl3 C24 H24 108.1
Cl1 C24 H24 108.1
Cl2 C24 H24 108.1
Cl1A C24A Cl2A 108.6(8)
Cl1A C24A Cl3A 111.4(8)
Cl2A C24A Cl3A 107.6(8)
Cl1A C24A H24A 109.7
Cl2A C24A H24A 109.7
Cl3A C24A H24A 109.7
Cl5 C25 Cl6 110.69(18)
Cl5 C25 Cl4 110.91(17)
Cl6 C25 Cl4 110.16(17)
Cl5 C25 H25 108.3
Cl6 C25 H25 108.3
Cl4 C25 H25 108.3

loop_
_geom_bond_atom_site_label_1
_geom_bond_atom_site_label_2
_geom_bond_distance
Br1 C7 1.894(3)
O1 C1 1.239(3)
O2 C11 1.241(3)
O3 C14 1.438(3)
O3 H3O 0.75(5)
O4 C18 1.441(3)
O4 H4O 0.8400
N1 C1 1.356(3)
N1 C8 1.408(4)
N1 H1N 0.8800
N2 C11 1.354(3)
N2 C12 1.488(3)
N2 C16 1.490(3)
N3 C20 1.468(4)
N3 C10 1.479(3)
N3 H3N 0.84(3)
C1 C2 1.532(4)
C2 C3 1.521(4)
C2 C9 1.572(4)
C2 C19 1.614(4)
C3 C4 1.383(4)
C3 C8 1.401(4)
C4 C5 1.396(4)
C4 H4 0.9500
C5 C6 1.387(4)
C5 H5 0.9500
C6 C7 1.388(4)
C6 H6 0.9500
C7 C8 1.382(4)
C9 C10 1.528(3)
C9 H9A 0.9900
C9 H9B 0.9900
C10 C11 1.524(4)
C10 C18 1.544(3)
C12 C21 1.523(4)
C12 C13 1.529(4)
C12 H12 1.0000
C13 C14 1.523(4)
C13 H13A 0.9900
C13 H13B 0.9900
C14 C15 1.526(4)
C14 H14 1.0000
C15 C16 1.525(4)
C15 H15A 0.9900
C15 H15B 0.9900
C16 C17 1.540(4)
C16 H16 1.0000
C17 C18 1.513(4)
C17 H17A 0.9900
C17 H17B 0.9900
C18 C19 1.556(4)
C19 C23 1.539(4)
C19 C22 1.540(4)
C20 H20A 0.9800
C20 H20B 0.9800
C20 H20C 0.9800
C21 H21A 0.9800
C21 H21B 0.9800
C21 H21C 0.9800
C22 H22A 0.9800
C22 H22B 0.9800
C22 H22C 0.9800
C23 H23A 0.9800
C23 H23B 0.9800
C23 H23C 0.9800
Cl1 C24 1.752(5)
Cl2 C24 1.769(6)
Cl3 C24 1.745(5)
C24 H24 1.0000
Cl2A C24A 1.744(10)
Cl3A C24A 1.763(11)
Cl1A C24A 1.739(11)
C24A H24A 1.0000
Cl4 C25 1.757(3)
Cl5 C25 1.746(3)
Cl6 C25 1.755(3)
C25 H25 1.0000

loop_
_geom_hbond_atom_site_label_D
_geom_hbond_atom_site_label_H
_geom_hbond_atom_site_label_A
_geom_hbond_distance_DH
_geom_hbond_distance_HA
_geom_hbond_distance_DA
_geom_hbond_angle_DHA
_geom_hbond_site_symmetry_A
C25 H25 O3 1.00 2.14 3.035(4) 149 .
O4 H4O O1 0.84 2.07 2.889(3) 165 .
N1 H1N O1 0.88 2.04 2.900(3) 166 3_776
O3 H3O O2 0.75(5) 2.06(5) 2.801(3) 170(5) 1_455

loop_
_geom_torsion_atom_site_label_1
_geom_torsion_atom_site_label_2
_geom_torsion_atom_site_label_3
_geom_torsion_atom_site_label_4
_geom_torsion
C8 N1 C1 O1 -173.9(3)
C8 N1 C1 C2 5.3(3)
O1 C1 C2 C3 174.2(3)
N1 C1 C2 C3 -5.0(3)
O1 C1 C2 C9 55.9(4)
N1 C1 C2 C9 -123.3(2)
O1 C1 C2 C19 -61.0(3)
N1 C1 C2 C19 119.8(2)
C1 C2 C3 C4 -169.9(3)
C9 C2 C3 C4 -54.1(4)
C19 C2 C3 C4 69.9(4)
C1 C2 C3 C8 3.0(3)
C9 C2 C3 C8 118.9(2)
C19 C2 C3 C8 -117.1(2)
C8 C3 C4 C5 1.4(4)
C2 C3 C4 C5 173.8(3)
C3 C4 C5 C6 -0.5(4)
C4 C5 C6 C7 -0.1(5)
C5 C6 C7 C8 -0.3(4)
C5 C6 C7 Br1 -179.9(2)
C6 C7 C8 C3 1.3(4)
Br1 C7 C8 C3 -179.2(2)
C6 C7 C8 N1 -173.5(3)
Br1 C7 C8 N1 6.1(4)
C4 C3 C8 C7 -1.9(4)
C2 C3 C8 C7 -175.8(2)
C4 C3 C8 N1 173.8(2)
C2 C3 C8 N1 -0.2(3)
C1 N1 C8 C7 172.0(3)
C1 N1 C8 C3 -3.2(3)
C3 C2 C9 C10 118.2(2)
C1 C2 C9 C10 -130.6(2)
C19 C2 C9 C10 -11.4(3)
C20 N3 C10 C11 50.2(3)
C20 N3 C10 C9 -76.3(3)
C20 N3 C10 C18 171.2(2)
C2 C9 C10 N3 -85.6(2)
C2 C9 C10 C11 150.4(2)
C2 C9 C10 C18 33.8(3)
C12 N2 C11 O2 -4.0(4)
C16 N2 C11 O2 -161.8(2)
C12 N2 C11 C10 -176.6(2)
C16 N2 C11 C10 25.6(4)
N3 C10 C11 O2 -96.6(3)
C9 C10 C11 O2 27.1(4)
C18 C10 C11 O2 140.0(2)
N3 C10 C11 N2 76.2(3)
C9 C10 C11 N2 -160.1(2)
C18 C10 C11 N2 -47.2(3)
C11 N2 C12 C21 -83.9(3)
C16 N2 C12 C21 76.1(3)
C11 N2 C12 C13 147.2(2)
C16 N2 C12 C13 -52.8(3)
N2 C12 C13 C14 47.4(3)
C21 C12 C13 C14 -79.4(3)
C12 C13 C14 O3 73.3(3)
C12 C13 C14 C15 -48.3(3)
O3 C14 C15 C16 -67.2(3)
C13 C14 C15 C16 53.3(3)
C11 N2 C16 C15 -142.7(2)
C12 N2 C16 C15 58.9(3)
C11 N2 C16 C17 -18.1(4)
C12 N2 C16 C17 -176.5(2)
C14 C15 C16 N2 -58.4(3)
C14 C15 C16 C17 174.4(2)
N2 C16 C17 C18 33.5(3)
C15 C16 C17 C18 157.2(2)
C16 C17 C18 O4 56.3(3)
C16 C17 C18 C10 -57.3(3)
C16 C17 C18 C19 -179.2(2)
N3 C10 C18 O4 -170.3(2)
C11 C10 C18 O4 -48.3(3)
C9 C10 C18 O4 72.5(2)
N3 C10 C18 C17 -58.0(3)
C11 C10 C18 C17 63.9(3)
C9 C10 C18 C17 -175.2(2)
N3 C10 C18 C19 71.8(3)
C11 C10 C18 C19 -166.2(2)
C9 C10 C18 C19 -45.4(2)
O4 C18 C19 C23 162.4(2)
C17 C18 C19 C23 41.0(3)
C10 C18 C19 C23 -82.5(3)
O4 C18 C19 C22 43.5(3)
C17 C18 C19 C22 -77.9(3)
C10 C18 C19 C22 158.6(2)
O4 C18 C19 C2 -78.1(2)
C17 C18 C19 C2 160.5(2)
C10 C18 C19 C2 37.0(2)
C3 C2 C19 C23 -21.7(3)
C1 C2 C19 C23 -137.0(2)
C9 C2 C19 C23 104.9(2)
C3 C2 C19 C22 98.3(3)
C1 C2 C19 C22 -17.0(3)
C9 C2 C19 C22 -135.1(2)
C3 C2 C19 C18 -142.0(2)
C1 C2 C19 C18 102.8(2)
C9 C2 C19 C18 -15.4(3)
